data_7720903
loop_
_publ_author_name
'Dong, Zheting'
'Chang, Ai'
'Luo, Chun-Ru'
'Sun, Xiaohan'
'Xu, Yuangang'
'Wang, Pengcheng'
'Lu, Guo-Ping'

_publ_section_title
;
 Hypergolic metal-organic frameworks and metal coordination complexes
 constructed by dicyandiamide and imidazole derivatives.
;
_journal_issue 17
_journal_name_full 'Dalton transactions (Cambridge, England : 2003)'
_journal_page_first 6976
_journal_page_last 6985
_journal_paper_doi 10.1039/d6dt00163g
_journal_volume 55
_journal_year 2026
_chemical_formula_sum 'C24 H24 Cu N14'
_chemical_formula_weight 572.110
_space_group_IT_number 15
_space_group_name_Hall '-C 2yc'
_space_group_name_H-M_alt 'C 1 2/c 1'
_symmetry_cell_setting monoclinic
_symmetry_Int_Tables_number 15
_symmetry_space_group_name_Hall '-C 2yc'
_symmetry_space_group_name_H-M 'C 1 2/c 1'
_audit_creation_date 2026-04-02
_audit_creation_method
;
Olex2 1.5

(compiled 2026.03.20 svn.r2bc28608 for OlexSys, GUI svn.r7530)


;
_audit_update_record 2026-04-02
_cell_angle_alpha 90.000
_cell_angle_beta 122.384(1)
_cell_angle_gamma 90.000
_cell_formula_units_Z 4
_cell_length_a 17.2838(9)
_cell_length_b 12.1850(7)
_cell_length_c 15.7516(11)
_cell_volume 2801.4(3)
_refine_ls_R_factor_all 0.060
_cod_data_source_file d6dt00163g2.cif
_cod_data_source_block hcc-17
_cod_depositor_comments 'Adding full bibliography for 7720890--7720903.cif.'
_cod_original_sg_symbol_Hall -C_2yc
_cod_database_code 7720903

loop_
_symmetry_equiv_pos_site_id
_symmetry_equiv_pos_as_xyz
1 x,y,z
2 -x,y,1/2-z
3 -x,-y,-z
4 x,-y,1/2+z
5 1/2+x,1/2+y,z
6 1/2-x,1/2+y,1/2-z
7 1/2-x,1/2-y,-z
8 1/2+x,1/2-y,1/2+z

loop_
_atom_site_aniso_label
_atom_site_aniso_U_11
_atom_site_aniso_U_22
_atom_site_aniso_U_33
_atom_site_aniso_U_12
_atom_site_aniso_U_13
_atom_site_aniso_U_23
Cu1 0.0437(2) 0.0480(3) 0.0442(2) -0.01067(18) 0.02516(19) -0.00306(18)
N1 0.0443(11) 0.0431(11) 0.0480(11) -0.0061(8) 0.0262(9) -0.0020(9)
C1 0.0685(18) 0.0476(15) 0.0784(19) -0.0185(14) 0.0378(16) -0.0169(14)
N2 0.0412(11) 0.0489(12) 0.0554(12) -0.0069(9) 0.0211(9) 0.0064(9)
C2 0.0581(16) 0.0519(16) 0.0825(19) -0.0099(13) 0.0431(15) -0.0166(14)
N3 0.031(4) 0.051(3) 0.050(3) -0.006(3) 0.023(2) -0.003(2)
C3 0.0431(13) 0.0446(13) 0.0609(15) -0.0047(11) 0.0269(12) 0.0012(11)
N4 0.038(3) 0.066(3) 0.044(2) 0.004(3) 0.025(2) -0.002(2)
C4 0.0491(15) 0.0588(17) 0.0778(19) -0.0043(13) 0.0265(14) 0.0140(15)
N5 0.0664(15) 0.0493(13) 0.0910(18) 0.0070(12) 0.0478(14) 0.0022(12)
C5 0.0612(19) 0.080(2) 0.098(2) -0.0227(17) 0.0387(18) -0.0012(19)
N6A 0.077(3) 0.066(3) 0.066(5) 0.014(3) 0.009(3) -0.012(3)
N6 0.042(4) 0.058(4) 0.089(6) -0.007(3) 0.030(4) -0.001(5)
C6 0.034(4) 0.057(3) 0.050(3) -0.001(3) 0.019(3) 0.001(3)
N7 0.059(5) 0.053(3) 0.052(5) 0.012(2) 0.023(4) 0.002(2)
N7A 0.065(7) 0.055(5) 0.072(10) 0.018(4) 0.018(8) 0.012(5)
C7 0.038(3) 0.059(4) 0.046(2) 0.008(3) 0.022(2) 0.004(2)
C8 0.039(3) 0.062(4) 0.047(2) 0.011(2) 0.020(2) 0.001(3)
C9 0.058(3) 0.107(4) 0.050(3) 0.014(3) 0.031(3) 0.008(3)
C10 0.078(5) 0.179(8) 0.067(4) 0.045(5) 0.040(4) -0.001(5)
C11 0.0580(16) 0.0481(16) 0.0717(18) -0.0015(13) 0.0343(14) -0.0045(13)
C12A 0.0425(13) 0.0567(16) 0.0580(15) 0.0079(12) 0.0222(12) 0.0027(14)
N3A 0.036(4) 0.053(4) 0.040(3) -0.002(3) 0.022(3) 0.000(3)
C7A 0.039(4) 0.059(4) 0.054(3) 0.003(3) 0.023(2) -0.005(3)
C8A 0.043(4) 0.065(5) 0.041(3) 0.000(3) 0.022(3) -0.001(3)
N4A 0.037(3) 0.075(4) 0.047(3) -0.003(3) 0.023(2) -0.003(3)
C6A 0.035(4) 0.061(4) 0.042(3) -0.001(3) 0.022(3) 0.000(3)
C9A 0.048(4) 0.117(5) 0.055(4) 0.014(4) 0.030(3) -0.005(3)
C10A 0.085(5) 0.203(8) 0.063(4) 0.029(5) 0.048(4) 0.006(5)

loop_
_atom_site_label
_atom_site_type_symbol
_atom_site_fract_x
_atom_site_fract_y
_atom_site_fract_z
_atom_site_occupancy
_atom_site_symmetry_multiplicity
_atom_site_Wyckoff_symbol
_atom_site_attached_hydrogens
_atom_site_calc_flag
_atom_site_thermal_displace_type
_atom_site_U_iso_or_equiv
_atom_site_disorder_assembly
_atom_site_disorder_group
Cu1 Cu 0.7500 0.7500 0.5000 1.000 4 d ? d Uani 0.04452(15) ? ?
N1 N 0.6510(1) 0.6363(2) 0.4470(1) 1.000 8 f ? d Uani 0.0444(4) ? ?
C1 C 0.5717(2) 0.4819(2) 0.3874(2) 1.000 8 f ? d Uani 0.0656(8) ? ?
H1 H 0.5550 0.4095 0.3639 1.000 8 f ? calc Uiso 0.07900 ? ?
N2 N 0.5197(1) 0.5573(2) 0.3974(2) 1.000 8 f ? d Uani 0.0509(5) ? ?
C2 C 0.6527(2) 0.5313(2) 0.4179(2) 1.000 8 f ? d Uani 0.0615(7) ? ?
H2 H 0.7024 0.4985 0.4188 1.000 8 f ? calc Uiso 0.07400 ? ?
N3 N 0.7199(10) 0.7704(18) 0.3571(7) 0.533(8) 8 f ? d Uani 0.0431(18) A 1
C3 C 0.5702(2) 0.6486(2) 0.4341(2) 1.000 8 f ? d Uani 0.0500(6) ? ?
H3 H 0.5501 0.7134 0.4487 1.000 8 f ? calc Uiso 0.06000 ? ?
N4 N 0.7263(5) 0.7604(6) 0.2209(5) 0.533(8) 8 f ? d Uani 0.0479(14) A 1
C4 C 0.4292(2) 0.5468(2) 0.3788(2) 1.000 8 f ? d Uani 0.0657(8) ? ?
H4 H 0.4068 0.6052 0.3986 1.000 8 f ? calc Uiso 0.07900 ? ?
N5 N 0.8685(2) 0.6067(2) 0.5357(2) 1.000 8 f ? d Uani 0.0661(6) ? ?
C5 C 0.3775(2) 0.4653(3) 0.3380(3) 1.000 8 f ? d Uani 0.082(1) ? ?
H5A H 0.3976 0.4052 0.3172 1.000 8 f ? calc Uiso 0.09800 ? ?
H5B H 0.3189 0.4644 0.3283 1.000 8 f ? calc Uiso 0.09800 ? ?
N6A N 0.9898(8) 0.4693(9) 0.6202(11) 0.63(4) 8 f ? d Uani 0.084(3) B 2
N6 N 0.9935(9) 0.4774(11) 0.587(2) 0.37(4) 8 f ? d Uani 0.066(3) B 1
C6 C 0.7630(7) 0.7282(11) 0.3168(6) 0.533(8) 8 f ? d Uani 0.0490(19) A 1
H6 H 0.8137 0.6809 0.3511 0.533(8) 8 f ? calc Uiso 0.05900 A 1
N7 N 0.9761(11) 0.2822(7) 0.5543(11) 0.63(4) 8 f ? d Uani 0.058(2) B 2
N7A N 0.991(2) 0.2790(12) 0.583(2) 0.37(4) 8 f ? d Uani 0.073(5) B 1
C7 C 0.6524(9) 0.8360(11) 0.2829(8) 0.533(8) 8 f ? d Uani 0.0478(17) A 1
H7 H 0.6105 0.8786 0.2895 0.533(8) 8 f ? calc Uiso 0.05700 A 1
C8 C 0.6559(6) 0.8297(8) 0.1998(7) 0.533(8) 8 f ? d Uani 0.0509(17) A 1
H8 H 0.6171 0.8660 0.1385 0.533(8) 8 f ? calc Uiso 0.06100 A 1
C9 C 0.7513(5) 0.7312(6) 0.1515(5) 0.533(8) 8 f ? d Uani 0.0709(18) A 1
H9 H 0.7148 0.7585 0.0856 0.533(8) 8 f ? calc Uiso 0.08500 A 1
C10 C 0.8200(5) 0.6705(8) 0.1715(6) 0.533(8) 8 f ? d Uani 0.108(3) A 1
H10A H 0.8582 0.6416 0.2365 0.533(8) 8 f ? calc Uiso 0.12900 A 1
H10B H 0.8320 0.6549 0.1211 0.533(8) 8 f ? calc Uiso 0.12900 A 1
C11 C 0.9224(2) 0.5409(2) 0.5658(2) 1.000 8 f ? d Uani 0.0595(7) ? ?
C12A C 0.9808(2) 0.3697 0.5810 1.000 8 f ? d Uani 0.0547(6) ? ?
N3A N 0.7338(12) 0.763(2) 0.3633(8) 0.467(8) 8 f ? d Uani 0.042(2) A 2
C7A C 0.6657(10) 0.8172(13) 0.2803(9) 0.467(8) 8 f ? d Uani 0.051(2) A 2
H7A H 0.6185 0.8587 0.2774 0.467(8) 8 f ? calc Uiso 0.06200 A 2
C8A C 0.6778(7) 0.8008(8) 0.2036(7) 0.467(8) 8 f ? d Uani 0.0501(19) A 2
H8A H 0.6412 0.8289 0.1380 0.467(8) 8 f ? calc Uiso 0.06000 A 2
N4A N 0.7526(6) 0.7363(8) 0.2387(6) 0.467(8) 8 f ? d Uani 0.0535(17) A 2
C6A C 0.7828(8) 0.7145(13) 0.3350(7) 0.467(8) 8 f ? d Uani 0.0455(18) A 2
H6A H 0.8334 0.6694 0.3768 0.467(8) 8 f ? calc Uiso 0.05500 A 2
C9A C 0.7934(6) 0.6993(8) 0.1881(6) 0.467(8) 8 f ? d Uani 0.0719(19) A 2
H9A H 0.8499 0.6627 0.2263 0.467(8) 8 f ? calc Uiso 0.08600 A 2
C10A C 0.7604(6) 0.7108(9) 0.0935(5) 0.467(8) 8 f ? d Uani 0.112(3) A 2
H10C H 0.7041 0.7468 0.0525 0.467(8) 8 f ? calc Uiso 0.13500 A 2
H10D H 0.7926 0.6831 0.0653 0.467(8) 8 f ? calc Uiso 0.13500 A 2

loop_
_atom_type_symbol
_atom_type_oxidation_number
_atom_type_radius_bond
Mn ? ?
N ? ?
C ? ?
H ? ?
Cu ? ?
N ? ?
C ? ?
Fe ? ?
N ? ?
C ? ?
H ? ?
Co ? ?
N ? ?
C ? ?
H ? ?
Ni ? ?
N ? ?
C ? ?
H ? ?
C ? ?
H ? ?
Cu ? ?
N ? ?
Co ? ?
Cu ? ?
N ? ?
C ? ?
H ? ?
Cu ? ?
Ni ? ?
N ? ?
C ? ?
H ? ?
Co ? ?
Ni ? ?
N ? ?
C ? ?
H ? ?
Cu ? ?
N ? ?
C ? ?
H ? ?
Cu ? ?
N ? ?
C ? ?
H ? ?
Co ? ?
N ? ?
C ? ?
H ? ?
Ni ? ?
N ? ?
C ? ?
H ? ?
Cu ? ?
N ? ?
C ? ?
H ? ?

loop_
_geom_angle_atom_site_label_1
_geom_angle_atom_site_label_2
_geom_angle_atom_site_label_3
_geom_angle_site_symmetry_1
_geom_angle_site_symmetry_2
_geom_angle_site_symmetry_3
_geom_angle
_geom_angle_publ_flag
N1 Cu1 N1 7_666 . . 180.00 no
N1 Cu1 N3 7_666 . 7_666 88.2(6) no
N1 Cu1 N3 7_666 . . 91.8(6) no
N1 Cu1 N3 . . . 88.2(6) no
N1 Cu1 N3 . . 7_666 91.8(6) no
N1 Cu1 N5 7_666 . . 88.58(8) no
N1 Cu1 N5 . . . 91.42(8) no
N1 Cu1 N3A 7_666 . 7_666 90.6(7) no
N1 Cu1 N3A 7_666 . . 89.4(7) no
N1 Cu1 N3A . . . 90.6(7) no
N1 Cu1 N3A . . 7_666 89.4(7) no
N3 Cu1 N3 . . 7_666 180.0(17) no
N3 Cu1 N5 7_666 . . 88.5(4) no
N3 Cu1 N5 . . . 91.5(4) no
N3A Cu1 N5 7_666 . . 94.4(5) no
N3A Cu1 N5 . . . 85.6(5) no
N3A Cu1 N3A . . 7_666 180.00 no
C2 N1 Cu1 . . . 128.28(17) no
C3 N1 Cu1 . . . 126.07(17) no
C3 N1 C2 . . . 105.7(2) no
N2 C1 H1 . . . 126.80 no
N2 C1 C2 . . . 106.4(2) no
C2 C1 H1 . . . 126.80 no
C1 N2 C4 . . . 129.5(2) no
C3 N2 C1 . . . 107.1(2) no
C3 N2 C4 . . . 123.3(2) no
N1 C2 H2 . . . 125.40 no
C1 C2 N1 . . . 109.3(2) no
C1 C2 H2 . . . 125.40 no
C6 N3 Cu1 . . . 127.6(8) no
C6 N3 C7 . . . 105.0(7) no
C7 N3 Cu1 . . . 127.3(8) no
N1 C3 N2 . . . 111.5(2) no
N1 C3 H3 . . . 124.20 no
N2 C3 H3 . . . 124.20 no
C6 N4 C8 . . . 106.0(6) no
C6 N4 C9 . . . 129.5(7) no
C8 N4 C9 . . . 124.5(6) no
N2 C4 H4 . . . 117.60 no
C5 C4 N2 . . . 124.9(3) no
C5 C4 H4 . . . 117.60 no
C11 N5 Cu1 . . . 168.9(2) no
C4 C5 H5A . . . 120.00 no
C4 C5 H5B . . . 120.00 no
H5A C5 H5B . . . 120.00 no
C12A N6A C11 . . . 116.8(6) no
C12A N6 C11 . . . 117.4(9) no
N3 C6 N4 . . . 112.2(7) no
N3 C6 H6 . . . 123.90 no
N4 C6 H6 . . . 123.90 no
N3 C7 H7 . . . 125.30 no
C8 C7 N3 . . . 109.4(7) no
C8 C7 H7 . . . 125.30 no
N4 C8 H8 . . . 126.40 no
C7 C8 N4 . . . 107.3(6) no
C7 C8 H8 . . . 126.40 no
N4 C9 H9 . . . 117.40 no
C10 C9 N4 . . . 125.2(7) no
C10 C9 H9 . . . 117.40 no
C9 C10 H10A . . . 120.00 no
C9 C10 H10B . . . 120.00 no
H10A C10 H10B . . . 120.00 no
N5 C11 N6A . . . 168.1(8) no
N5 C11 N6 . . . 164.4(10) no
N7 C12A N6A . . . 175.1(6) no
N7A C12A N6 . . . 163.9(18) no
C7A N3A Cu1 . . . 127.7(9) no
C6A N3A Cu1 . . . 126.1(8) no
C6A N3A C7A . . . 106.1(7) no
N3A C7A H7A . . . 125.70 no
C8A C7A N3A . . . 108.5(8) no
C8A C7A H7A . . . 125.70 no
C7A C8A H8A . . . 126.50 no
C7A C8A N4A . . . 107.1(7) no
N4A C8A H8A . . . 126.50 no
C8A N4A C9A . . . 128.4(8) no
C6A N4A C8A . . . 106.5(7) no
C6A N4A C9A . . . 125.0(8) no
N3A C6A N4A . . . 111.8(7) no
N3A C6A H6A . . . 124.10 no
N4A C6A H6A . . . 124.10 no
N4A C9A H9A . . . 117.20 no
C10A C9A N4A . . . 125.5(9) no
C10A C9A H9A . . . 117.20 no
C9A C10A H10C . . . 120.00 no
C9A C10A H10D . . . 120.00 no
H10C C10A H10D . . . 120.00 no

loop_
_geom_bond_atom_site_label_1
_geom_bond_atom_site_label_2
_geom_bond_site_symmetry_1
_geom_bond_site_symmetry_2
_geom_bond_distance
_geom_bond_publ_flag
Cu1 N1 . 7_666 2.0039(18) no
Cu1 N1 . . 2.0039(18) no
Cu1 N3 . 7_666 2.037(8) no
Cu1 N3 . . 2.036(8) no
Cu1 N5 . . 2.515(2) no
Cu1 N3A . . 2.023(8) no
Cu1 N3A . 7_666 2.023(8) no
N1 C2 . . 1.365(3) no
N1 C3 . . 1.306(3) no
C1 H1 . . 0.9400 no
C1 N2 . . 1.352(4) no
C1 C2 . . 1.354(4) no
N2 C3 . . 1.339(3) no
N2 C4 . . 1.435(3) no
C2 H2 . . 0.9400 no
N3 C6 . . 1.315(9) no
N3 C7 . . 1.380(9) no
C3 H3 . . 0.9400 no
N4 C6 . . 1.346(8) no
N4 C8 . . 1.368(7) no
N4 C9 . . 1.420(8) no
C4 H4 . . 0.9400 no
C4 C5 . . 1.258(4) no
N5 C11 . . 1.124(3) no
C5 H5A . . 0.9400 no
C5 H5B . . 0.9400 no
N6A C11 . . 1.335(7) no
N6A C12A . . 1.333(9) no
N6 C11 . . 1.335(11) no
N6 C12A . . 1.325(14) no
C6 H6 . . 0.9400 no
N7 C12A . . 1.133(7) no
N7A C12A . . 1.116(13) no
C7 H7 . . 0.9400 no
C7 C8 . . 1.345(9) no
C8 H8 . . 0.9400 no
C9 H9 . . 0.9400 no
C9 C10 . . 1.287(6) no
C10 H10A . . 0.9400 no
C10 H10B . . 0.9400 no
N3A C7A . . 1.373(10) no
N3A C6A . . 1.293(10) no
C7A H7A . . 0.9400 no
C7A C8A . . 1.347(10) no
C8A H8A . . 0.9400 no
C8A N4A . . 1.352(8) no
N4A C6A . . 1.341(9) no
N4A C9A . . 1.392(10) no
C6A H6A . . 0.9400 no
C9A H9A . . 0.9400 no
C9A C10A . . 1.287(9) no
C10A H10C . . 0.9400 no
C10A H10D . . 0.9400 no

loop_
_geom_torsion_atom_site_label_1
_geom_torsion_atom_site_label_2
_geom_torsion_atom_site_label_3
_geom_torsion_atom_site_label_4
_geom_torsion_site_symmetry_1
_geom_torsion_site_symmetry_2
_geom_torsion_site_symmetry_3
_geom_torsion_site_symmetry_4
_geom_torsion
_geom_torsion_publ_flag
Cu1 N1 C2 C1 . . . . 179.62(19) no
Cu1 N1 C3 N2 . . . . 179.97(15) no
Cu1 N3 C6 N4 . . . . -178.6(13) no
Cu1 N3 C7 C8 . . . . 178.3(13) no
Cu1 N5 C11 N6A . . . . -21.(5) no
Cu1 N5 C11 N6 . . . . -148.(4) no
Cu1 N3A C7A C8A . . . . -176.9(16) no
Cu1 N3A C6A N4A . . . . 177.6(15) no
C1 N2 C3 N1 . . . . 0.7(3) no
C1 N2 C4 C5 . . . . -8.4(5) no
N2 C1 C2 N1 . . . . 0.3(3) no
C2 N1 C3 N2 . . . . -0.4(3) no
C2 C1 N2 C3 . . . . -0.6(3) no
C2 C1 N2 C4 . . . . -177.8(3) no
N3 C7 C8 N4 . . . . -0.5(13) no
C3 N1 C2 C1 . . . . 0.1(3) no
C3 N2 C4 C5 . . . . 174.8(3) no
C4 N2 C3 N1 . . . . 178.1(2) no
C6 N3 C7 C8 . . . . 1.2(16) no
C6 N4 C8 C7 . . . . -0.4(10) no
C6 N4 C9 C10 . . . . -4.1(14) no
C7 N3 C6 N4 . . . . -1.4(16) no
C8 N4 C6 N3 . . . . 1.2(13) no
C8 N4 C9 C10 . . . . 176.5(9) no
C9 N4 C6 N3 . . . . -178.3(11) no
C9 N4 C8 C7 . . . . 179.1(8) no
C11 N6 C12A N7A . . . . -179.(5) no
C12A N6A C11 N5 . . . . 143.(3) no
C12A N6 C11 N5 . . . . -134.(2) no
N3A C7A C8A N4A . . . . 0.3(15) no
C7A N3A C6A N4A . . . . 1.9(19) no
C7A C8A N4A C6A . . . . 0.8(12) no
C7A C8A N4A C9A . . . . -178.4(11) no
C8A N4A C6A N3A . . . . -1.7(15) no
C8A N4A C9A C10A . . . . -8.0(17) no
C6A N3A C7A C8A . . . . -1.4(19) no
C6A N4A C9A C10A . . . . 172.9(11) no
C9A N4A C6A N3A . . . . 177.5(13) no
